data_9005653
loop_
_publ_author_name
'Bosi, F.'
'Lucchesi, S.'

_publ_section_title
;
 Crystal chemistry of the schorl-dravite series
 Note: Tourmaline TM233g
;
_journal_name_full 'European Journal of Mineralogy'
_journal_page_first 335
_journal_page_last 344
_journal_paper_doi 10.1127/0935-1221/2004/0016-0335
_journal_volume 16
_journal_year 2004
_chemical_compound_source 'Zillerthal, Tyrol, Austria'
_chemical_formula_sum
;Al6.387 B3 Ca0.099 F0.004 Fe0.486 H0.633 K0.004 Mg2.151 Na0.714 O30.995
 Si5.922 Ti0.039 V0.003 Zn0.012
;
_chemical_name_mineral Hydroxy-dravite
_space_group_IT_number 160
_symmetry_space_group_name_Hall 'R 3 -2"'
_symmetry_space_group_name_H-M 'R 3 m :H'
_cell_angle_alpha 90
_cell_angle_beta 90
_cell_angle_gamma 120
_cell_formula_units_Z 3
_cell_length_a 15.9355
_cell_length_b 15.9355
_cell_length_c 7.2002
_cell_volume 1583.458
_database_code_amcsd 0007044
_exptl_crystal_density_diffrn 3.053
_cod_original_sg_symbol_H-M 'R 3 m'
_cod_original_formula_sum
;Na.714 Ca.099 K.004 Al6.387 Mg2.151 Fe.486 Ti.039 Zn.012 V.003 Si5.922 B3
 O30.995 F.004 H.633
;
_cod_database_code 9005653

loop_
_space_group_symop_operation_xyz
x,y,z
2/3+x,1/3+y,1/3+z
1/3+x,2/3+y,2/3+z
x,x-y,z
2/3+x,1/3+x-y,1/3+z
1/3+x,2/3+x-y,2/3+z
-y,-x,z
2/3-y,1/3-x,1/3+z
1/3-y,2/3-x,2/3+z
-x+y,y,z
2/3-x+y,1/3+y,1/3+z
1/3-x+y,2/3+y,2/3+z
-y,x-y,z
2/3-y,1/3+x-y,1/3+z
1/3-y,2/3+x-y,2/3+z
-x+y,-x,z
2/3-x+y,1/3-x,1/3+z
1/3-x+y,2/3-x,2/3+z

loop_
_atom_site_label
_atom_site_fract_x
_atom_site_fract_y
_atom_site_fract_z
_atom_site_occupancy
_atom_site_type_symbol
_atom_site_attached_hydrogens
NaX 0.00000 0.00000 0.23279 0.71400 Na 0
CaX 0.00000 0.00000 0.23279 0.09900 Ca 0
KX 0.00000 0.00000 0.23279 0.00400 K 0
AlY 0.12397 0.06199 0.63449 0.43300 Al 0
MgY 0.12397 0.06199 0.63449 0.40900 Mg 0
Fe2+Y 0.12397 0.06199 0.63449 0.11000 Fe 0
Fe3+Y 0.12397 0.06199 0.63449 0.03000 Fe 0
Ti4+Y 0.12397 0.06199 0.63449 0.01300 Ti 0
ZnY 0.12397 0.06199 0.63449 0.00400 Zn 0
V3+Y 0.12397 0.06199 0.63449 0.00100 V 0
AlZ 0.29790 0.26155 0.61123 0.83500 Al 0
MgZ 0.29790 0.26155 0.61123 0.15400 Mg 0
Fe3+Z 0.29790 0.26155 0.61123 0.01100 Fe 0
SiT 0.19179 0.18985 0.00000 0.98700 Si 0
AlT 0.19179 0.18985 0.00000 0.01300 Al 0
B 0.10974 0.21948 0.45483 1.00000 B 0
O-H1W 0.00000 0.00000 0.77236 0.63300 O 1
O1W 0.00000 0.00000 0.77236 0.36200 O 0
F1W 0.00000 0.00000 0.77236 0.00400 F 0
O2 0.06076 0.12152 0.48718 1.00000 O 0
O3V 0.26322 0.13161 0.51086 1.00000 O 0
O4 0.09314 0.18628 0.07098 1.00000 O 0
O5 0.18401 0.09200 0.09226 1.00000 O 0
O6 0.19531 0.18495 0.77724 1.00000 O 0
O7 0.28517 0.28492 0.07881 1.00000 O 0
O8 0.20924 0.26989 0.44054 1.00000 O 0

loop_
_cod_changelog_entry_id
_cod_changelog_entry_author
_cod_changelog_entry_date
_cod_changelog_entry_text
1
;cod-tools version 3.8.0
Id: cif_guess_AMCSD_atom_types 9581 2023-05-17 12:35:41Z saulius
;
2023-05-23T09:18:30+03:00
;Derived atom types and hydrogen counts
from atom names that follow the AMCSD naming convention
(Wat == water, O-H == hydroxyl).
;

loop_
_cod_related_entry_id
_cod_related_entry_database
_cod_related_entry_code
1 AMCSD 0007044
